data_9013889
loop_
_publ_author_name
'Ito, T.'
'Mori, H.'

_publ_section_title
;
 The crystal structure of ludlamite
;
_journal_name_full 'Acta Crystallographica'
_journal_page_first 412
_journal_page_last 416
_journal_paper_doi 10.1107/S0365110X51001367
_journal_volume 4
_journal_year 1951
_chemical_compound_source 'Ashio, Japan'
_chemical_formula_sum 'Fe3 H8 O12 P2'
_chemical_name_mineral Ludlamite
_space_group_IT_number 14
_symmetry_space_group_name_Hall '-P 2yab'
_symmetry_space_group_name_H-M 'P 1 21/a 1'
_cell_angle_alpha 90
_cell_angle_beta 90
_cell_angle_gamma 90
_cell_formula_units_Z 2
_cell_length_a 10.45
_cell_length_b 4.65
_cell_length_c 9.25
_cell_volume 449.481
_database_code_amcsd 0009144
_exptl_crystal_density_diffrn 3.174
_cod_original_sg_symbol_H-M 'P 21/a'
_cod_original_formula_sum 'Fe3 P2 O12 H8'
_cod_database_code 9013889

loop_
_space_group_symop_operation_xyz
x,y,z
1/2+x,1/2-y,z
1/2-x,1/2+y,-z
-x,-y,-z

loop_
_atom_site_label
_atom_site_fract_x
_atom_site_fract_y
_atom_site_fract_z
_atom_site_type_symbol
_atom_site_attached_hydrogens
Fe1 0.00000 0.00000 0.00000 Fe 0
Fe2 0.17000 0.08000 0.32800 Fe 0
P 0.45500 0.96000 0.23300 P 0
O1 0.03600 0.82000 0.19800 O 0
O2 0.40800 0.19000 0.10200 O 0
O3 0.32500 0.86000 0.29000 O 0
O4 0.03500 0.38000 0.36000 O 0
Wat1 0.16200 0.27000 0.11200 O 2
Wat2 0.33200 0.38000 0.44600 O 2

loop_
_cod_changelog_entry_id
_cod_changelog_entry_author
_cod_changelog_entry_date
_cod_changelog_entry_text
1
;cod-tools version 3.8.0
Id: cif_guess_AMCSD_atom_types 9574 2023-05-10 09:00:05Z saulius
;
2023-05-10T18:54:45+03:00
;Derived atom types and hydrogen counts
from atom names that follow the AMCSD naming convention
(Wat == water, O-H == hydroxyl).
;

loop_
_cod_related_entry_id
_cod_related_entry_database
_cod_related_entry_code
1 AMCSD 0009144
